data_4075358
loop_
_publ_author_name
'Suginome, Michinori'
'Yamamoto, Akihiko'
'Sasaki, Taisuke'
'Murakami, Masahiro'

_publ_section_title
;
 Reactions of Cyanoboranes with a Palladium&#x2212;PMe3Complex:&#x00A0;
 Mechanism for the Catalytic Cyanoboration of Alkynes
;
_journal_issue 12
_journal_name_full Organometallics
_journal_page_first 2911
_journal_paper_doi 10.1021/om060246y
_journal_volume 25
_journal_year 2006
_chemical_formula_moiety 'C19 H41 B N2 O P2 Pd '
_chemical_formula_sum 'C19 H41 B N2 O P2 Pd'
_chemical_formula_weight 492.70
_space_group_IT_number 14
_symmetry_cell_setting monoclinic
_symmetry_Int_Tables_number 14
_symmetry_space_group_name_Hall '-P 2yn'
_symmetry_space_group_name_H-M 'P 1 21/n 1'
_cell_angle_alpha 90
_cell_angle_beta 110.201(1)
_cell_angle_gamma 90
_cell_formula_units_Z 4
_cell_length_a 9.1207(3)
_cell_length_b 27.7759(9)
_cell_length_c 10.5276(5)
_cell_measurement_reflns_used 18598
_cell_measurement_temperature 296.2
_cell_measurement_theta_max 27.5
_cell_measurement_theta_min 2.5
_cell_volume 2502.96(17)
_computing_cell_refinement PROCESS-AUTO
_computing_data_collection PROCESS-AUTO
_computing_data_reduction 'teXsan Ver. 1.11'
_computing_publication_material 'teXsan Ver. 1.11'
_computing_structure_refinement 'teXsan Ver. 1.10'
_computing_structure_solution SIR92
_diffrn_detector_area_resol_mean 10.00
_diffrn_measured_fraction_theta_full 0.9995
_diffrn_measured_fraction_theta_max 0.9995
_diffrn_measurement_device_type 'Rigaku RAXIS-RAPID Imaging Plate'
_diffrn_measurement_method \w
_diffrn_radiation_type 'Mo K\a'
_diffrn_radiation_wavelength 0.7107
_diffrn_reflns_av_R_equivalents 0.035
_diffrn_reflns_limit_h_max 11
_diffrn_reflns_limit_h_min -11
_diffrn_reflns_limit_k_max 36
_diffrn_reflns_limit_k_min -36
_diffrn_reflns_limit_l_max 13
_diffrn_reflns_limit_l_min -13
_diffrn_reflns_number 23522
_diffrn_reflns_theta_full 27.48
_diffrn_reflns_theta_max 27.48
_exptl_absorpt_coefficient_mu 0.880
_exptl_absorpt_correction_T_max 0.703
_exptl_absorpt_correction_T_min 0.477
_exptl_absorpt_correction_type multi-scan
_exptl_absorpt_process_details '(Higashi, 1995)'
_exptl_crystal_colour colorless
_exptl_crystal_density_diffrn 1.307
_exptl_crystal_density_method 'not measured'
_exptl_crystal_description block
_exptl_crystal_size_max 0.400
_exptl_crystal_size_mid 0.400
_exptl_crystal_size_min 0.400
_refine_diff_density_max 0.33
_refine_diff_density_min -0.74
_refine_ls_extinction_method none
_refine_ls_goodness_of_fit_ref 1.024
_refine_ls_hydrogen_treatment noref
_refine_ls_number_parameters 235
_refine_ls_number_reflns 4267
_refine_ls_R_factor_gt 0.0275
_refine_ls_shift/su_max 0.0016
_refine_ls_structure_factor_coef Fsqd
_refine_ls_weighting_details 'w = 1/[\s^2^(Fo^2^) + (0.04500(Max(Fo^2^,0) + 2Fc^2^)/3)^2^]'
_refine_ls_weighting_scheme calc
_refine_ls_wR_factor_ref 0.0659
_reflns_number_gt 4267
_reflns_number_total 5744
_reflns_threshold_expression F^2^>3.0\s(F^2^)
_cod_data_source_file om060246ysi20060427_113455.cif
_cod_data_source_block yamamoto2
_cod_original_cell_volume 2503.0(2)
_cod_original_formula_sum 'C19 H41 B N2 O P2 Pd '
_cod_database_code 4075358

loop_
_symmetry_equiv_pos_as_xyz
x,y,z
1/2-x,1/2+y,1/2-z
-x,-y,-z
1/2+x,1/2-y,1/2+z

loop_
_atom_site_label
_atom_site_type_symbol
_atom_site_fract_x
_atom_site_fract_y
_atom_site_fract_z
_atom_site_U_iso_or_equiv
_atom_site_adp_type
_atom_site_occupancy
_atom_site_calc_flag
Pd(1) Pd 0.65830(2) 0.341455(6) 0.86967(2) 0.02964(5) Uani 1.00 d
P(1) P 0.86089(8) 0.39412(3) 0.97154(7) 0.0421(2) Uani 1.00 d
P(2) P 0.46213(7) 0.28596(2) 0.77519(7) 0.0392(2) Uani 1.00 d
O(1) O 0.3590(2) 0.39419(7) 0.4042(2) 0.0473(5) Uani 1.00 d
N(1) N 0.6208(3) 0.3186(1) 1.1532(3) 0.0626(9) Uani 1.00 d
N(2) N 0.3639(2) 0.42799(8) 0.6148(2) 0.0369(6) Uani 1.00 d
C(1) C 0.9217(4) 0.4364(1) 0.8677(4) 0.068(1) Uani 1.00 d
C(2) C 0.8253(4) 0.4332(1) 1.0966(4) 0.075(1) Uani 1.00 d
C(3) C 1.0406(4) 0.3643(1) 1.0685(4) 0.079(1) Uani 1.00 d
C(4) C 0.2813(3) 0.2998(1) 0.8024(4) 0.076(1) Uani 1.00 d
C(5) C 0.5056(3) 0.2269(1) 0.8511(3) 0.0532(8) Uani 1.00 d
C(6) C 0.3978(4) 0.2737(1) 0.5955(3) 0.0646(10) Uani 1.00 d
C(7) C 0.6323(3) 0.32853(9) 1.0526(3) 0.0399(7) Uani 1.00 d
C(8) C 0.6928(3) 0.35023(8) 0.6882(2) 0.0321(6) Uani 1.00 d
C(9) C 0.8375(3) 0.3226(1) 0.6859(3) 0.0448(7) Uani 1.00 d
C(10) C 0.8276(5) 0.2702(1) 0.6909(7) 0.116(2) Uani 1.00 d
C(11) C 0.6018(3) 0.37469(8) 0.5800(2) 0.0327(6) Uani 1.00 d
C(12) C 0.6218(3) 0.3730(1) 0.4408(3) 0.0444(7) Uani 1.00 d
C(13) C 0.4564(3) 0.3695(1) 0.3423(3) 0.0499(8) Uani 1.00 d
C(14) C 0.2053(3) 0.4479(1) 0.5506(3) 0.0460(8) Uani 1.00 d
C(15) C 0.0834(3) 0.4088(1) 0.5052(4) 0.068(1) Uani 1.00 d
C(16) C 0.1927(4) 0.4830(1) 0.4365(3) 0.0601(9) Uani 1.00 d
C(17) C 0.4515(3) 0.44579(10) 0.7517(3) 0.0422(7) Uani 1.00 d
C(18) C 0.4876(4) 0.4992(1) 0.7529(3) 0.0611(10) Uani 1.00 d
C(19) C 0.3732(4) 0.4340(1) 0.8548(3) 0.0598(10) Uani 1.00 d
B(1) B 0.4375(3) 0.40026(10) 0.5422(3) 0.0344(7) Uani 1.00 d
H(1) H 1.0102 0.4537 0.9198 0.0826 Uiso 1.00 calc
H(2) H 0.9407 0.4201 0.7958 0.0826 Uiso 1.00 calc
H(3) H 0.8369 0.4593 0.8273 0.0826 Uiso 1.00 calc
H(4) H 0.9177 0.4511 1.1471 0.0975 Uiso 1.00 calc
H(5) H 0.7447 0.4566 1.0538 0.0975 Uiso 1.00 calc
H(6) H 0.7925 0.4154 1.1596 0.0975 Uiso 1.00 calc
H(7) H 1.0225 0.3409 1.1257 0.0952 Uiso 1.00 calc
H(8) H 1.0832 0.3482 1.0064 0.0952 Uiso 1.00 calc
H(9) H 1.1156 0.3869 1.1189 0.0952 Uiso 1.00 calc
H(10) H 0.2982 0.3002 0.8976 0.0911 Uiso 1.00 calc
H(11) H 0.2459 0.3314 0.7674 0.0911 Uiso 1.00 calc
H(12) H 0.2037 0.2771 0.7593 0.0911 Uiso 1.00 calc
H(13) H 0.4243 0.2050 0.8049 0.0643 Uiso 1.00 calc
H(14) H 0.6013 0.2152 0.8410 0.0643 Uiso 1.00 calc
H(15) H 0.5190 0.2280 0.9432 0.0643 Uiso 1.00 calc
H(16) H 0.3718 0.3023 0.5431 0.0762 Uiso 1.00 calc
H(17) H 0.4818 0.2579 0.5724 0.0762 Uiso 1.00 calc
H(18) H 0.3108 0.2523 0.5678 0.0762 Uiso 1.00 calc
H(19) H 0.8555 0.3308 0.6043 0.0536 Uiso 1.00 calc
H(20) H 0.9253 0.3337 0.7610 0.0536 Uiso 1.00 calc
H(21) H 0.8120 0.2614 0.7763 0.1378 Uiso 1.00 calc
H(22) H 0.7434 0.2584 0.6196 0.1378 Uiso 1.00 calc
H(23) H 0.9227 0.2557 0.6937 0.1378 Uiso 1.00 calc
H(24) H 0.6747 0.4012 0.4256 0.0543 Uiso 1.00 calc
H(25) H 0.6851 0.3455 0.4344 0.0543 Uiso 1.00 calc
H(26) H 0.4267 0.3363 0.3236 0.0605 Uiso 1.00 calc
H(27) H 0.4490 0.3842 0.2568 0.0605 Uiso 1.00 calc
H(28) H 0.1828 0.4657 0.6201 0.0543 Uiso 1.00 calc
H(29) H -0.0178 0.4230 0.4643 0.0813 Uiso 1.00 calc
H(30) H 0.1043 0.3891 0.4387 0.0813 Uiso 1.00 calc
H(31) H 0.0831 0.3894 0.5787 0.0813 Uiso 1.00 calc
H(32) H 0.2638 0.5097 0.4683 0.0719 Uiso 1.00 calc
H(33) H 0.2191 0.4674 0.3658 0.0719 Uiso 1.00 calc
H(34) H 0.0897 0.4957 0.3982 0.0719 Uiso 1.00 calc
H(35) H 0.5490 0.4289 0.7810 0.0495 Uiso 1.00 calc
H(36) H 0.5437 0.5101 0.8416 0.0729 Uiso 1.00 calc
H(37) H 0.5473 0.5057 0.6958 0.0729 Uiso 1.00 calc
H(38) H 0.3916 0.5173 0.7182 0.0729 Uiso 1.00 calc
H(39) H 0.4319 0.4454 0.9399 0.0694 Uiso 1.00 calc
H(40) H 0.2705 0.4477 0.8248 0.0694 Uiso 1.00 calc
H(41) H 0.3611 0.3994 0.8583 0.0694 Uiso 1.00 calc

loop_
_atom_site_aniso_label
_atom_site_aniso_U_11
_atom_site_aniso_U_22
_atom_site_aniso_U_33
_atom_site_aniso_U_12
_atom_site_aniso_U_13
_atom_site_aniso_U_23
Pd(1) 0.02598(9) 0.03178(10) 0.03052(10) -0.00037(8) 0.00892(7) -0.00146(8)
P(1) 0.0379(3) 0.0410(4) 0.0408(4) -0.0082(3) 0.0051(3) -0.0018(3)
P(2) 0.0290(3) 0.0394(3) 0.0444(4) -0.0043(3) 0.0064(3) 0.0027(3)
O(1) 0.0427(10) 0.061(1) 0.0347(10) 0.0148(9) 0.0090(8) -0.0073(9)
N(1) 0.078(2) 0.069(2) 0.051(2) 0.007(2) 0.035(1) 0.001(1)
N(2) 0.033(1) 0.043(1) 0.036(1) 0.0108(9) 0.0128(9) -0.0012(9)
C(1) 0.070(2) 0.060(2) 0.070(2) -0.029(2) 0.017(2) 0.002(2)
C(2) 0.086(3) 0.069(2) 0.063(2) -0.019(2) 0.018(2) -0.029(2)
C(3) 0.048(2) 0.083(3) 0.081(3) -0.008(2) -0.011(2) 0.009(2)
C(4) 0.037(2) 0.071(2) 0.123(3) -0.005(2) 0.031(2) -0.004(2)
C(5) 0.053(2) 0.043(2) 0.053(2) -0.009(1) 0.004(1) 0.004(1)
C(6) 0.065(2) 0.064(2) 0.047(2) -0.031(2) -0.004(1) 0.001(1)
C(7) 0.039(1) 0.041(1) 0.041(2) 0.002(1) 0.015(1) -0.003(1)
C(8) 0.026(1) 0.034(1) 0.037(1) -0.0006(9) 0.0114(10) -0.0038(10)
C(9) 0.035(1) 0.057(2) 0.045(2) 0.011(1) 0.017(1) 0.004(1)
C(10) 0.098(3) 0.051(2) 0.245(6) 0.026(2) 0.117(4) 0.015(3)
C(11) 0.034(1) 0.034(1) 0.033(1) -0.0007(10) 0.015(1) -0.0061(10)
C(12) 0.046(1) 0.056(2) 0.037(1) 0.010(1) 0.021(1) 0.002(1)
C(13) 0.054(2) 0.062(2) 0.036(1) 0.010(1) 0.018(1) -0.008(1)
C(14) 0.038(1) 0.055(2) 0.046(2) 0.015(1) 0.016(1) 0.003(1)
C(15) 0.037(2) 0.084(2) 0.080(2) 0.001(2) 0.018(2) 0.009(2)
C(16) 0.056(2) 0.060(2) 0.062(2) 0.024(2) 0.017(1) 0.012(2)
C(17) 0.043(1) 0.046(1) 0.038(1) 0.009(1) 0.015(1) -0.007(1)
C(18) 0.071(2) 0.052(2) 0.062(2) -0.005(2) 0.025(2) -0.015(2)
C(19) 0.075(2) 0.064(2) 0.046(2) 0.011(2) 0.029(2) -0.004(1)
B(1) 0.037(1) 0.034(1) 0.033(1) 0.001(1) 0.013(1) -0.002(1)

loop_
_atom_type_symbol
_atom_type_description
_atom_type_scat_dispersion_real
_atom_type_scat_dispersion_imag
_atom_type_scat_source
H H 0.000 0.000
;International Tables for Crystallography
(1992, Vol. C, Table 6.1.1.2)
;
B B 0.001 0.001
;International Tables for Crystallography
(1992, Vol. C, Tables 4.2.6.8 and 6.1.1.1)
;
N N 0.006 0.003
;International Tables for Crystallography
(1992, Vol. C, Tables 4.2.6.8 and 6.1.1.1)
;
O O 0.011 0.006
;International Tables for Crystallography
(1992, Vol. C, Tables 4.2.6.8 and 6.1.1.1)
;
P P 0.102 0.094
;International Tables for Crystallography
(1992, Vol. C, Tables 4.2.6.8 and 6.1.1.1)
;
Pd Pd -0.999 1.007
;International Tables for Crystallography
(1992, Vol. C, Tables 4.2.6.8 and 6.1.1.1)
;
C C 0.003 0.002
;International Tables for Crystallography
(1992, Vol. C, Tables 4.2.6.8 and 6.1.1.1)
;

loop_
_geom_angle_atom_site_label_1
_geom_angle_atom_site_label_2
_geom_angle_atom_site_label_3
_geom_angle
_geom_angle_publ_flag
P(1) Pd(1) P(2) 177.22(2) yes
P(1) Pd(1) C(7) 90.47(8) yes
P(1) Pd(1) C(8) 90.10(7) yes
P(2) Pd(1) C(7) 87.94(7) yes
P(2) Pd(1) C(8) 91.34(7) yes
C(7) Pd(1) C(8) 176.18(10) yes
Pd(1) P(1) C(1) 119.4(1) yes
Pd(1) P(1) C(2) 113.5(1) yes
Pd(1) P(1) C(3) 113.4(1) yes
C(1) P(1) C(2) 102.6(2) yes
C(1) P(1) C(3) 103.3(2) yes
C(2) P(1) C(3) 102.6(2) yes
Pd(1) P(2) C(4) 113.8(1) yes
Pd(1) P(2) C(5) 113.34(9) yes
Pd(1) P(2) C(6) 120.0(1) yes
C(4) P(2) C(5) 101.2(2) yes
C(4) P(2) C(6) 102.8(2) yes
C(5) P(2) C(6) 103.5(1) yes
C(13) O(1) B(1) 110.7(2) yes
C(14) N(2) C(17) 115.9(2) yes
C(14) N(2) B(1) 122.2(2) yes
C(17) N(2) B(1) 121.1(2) yes
Pd(1) C(7) N(1) 175.8(2) yes
Pd(1) C(8) C(9) 111.3(2) yes
Pd(1) C(8) C(11) 126.9(2) yes
C(9) C(8) C(11) 121.7(2) yes
C(8) C(9) C(10) 115.7(2) yes
C(8) C(11) C(12) 123.4(2) yes
C(8) C(11) B(1) 134.3(2) yes
C(12) C(11) B(1) 100.8(2) yes
C(11) C(12) C(13) 103.7(2) yes
O(1) C(13) C(12) 106.5(2) yes
N(2) C(14) C(15) 111.9(2) yes
N(2) C(14) C(16) 113.3(2) yes
C(15) C(14) C(16) 111.4(3) yes
N(2) C(17) C(18) 112.3(2) yes
N(2) C(17) C(19) 113.3(2) yes
C(18) C(17) C(19) 111.0(2) yes
O(1) B(1) N(2) 117.6(2) yes
O(1) B(1) C(11) 108.1(2) yes
N(2) B(1) C(11) 134.2(2) yes

loop_
_geom_bond_atom_site_label_1
_geom_bond_atom_site_label_2
_geom_bond_distance
_geom_bond_publ_flag
Pd(1) P(1) 2.3098(7) yes
Pd(1) P(2) 2.3103(6) yes
Pd(1) C(7) 2.052(3) yes
Pd(1) C(8) 2.056(2) yes
P(1) C(1) 1.817(3) yes
P(1) C(2) 1.820(4) yes
P(1) C(3) 1.805(3) yes
P(2) C(4) 1.810(3) yes
P(2) C(5) 1.808(3) yes
P(2) C(6) 1.809(3) yes
O(1) C(13) 1.444(3) yes
O(1) B(1) 1.390(3) yes
N(1) C(7) 1.134(4) yes
N(2) C(14) 1.477(3) yes
N(2) C(17) 1.472(3) yes
N(2) B(1) 1.408(3) yes
C(8) C(9) 1.534(3) yes
C(8) C(11) 1.340(3) yes
C(9) C(10) 1.461(4) yes
C(11) C(12) 1.540(3) yes
C(11) B(1) 1.579(4) yes
C(12) C(13) 1.510(4) yes
C(14) C(15) 1.509(4) yes
C(14) C(16) 1.521(4) yes
C(17) C(18) 1.519(4) yes
C(17) C(19) 1.527(4) yes

loop_
_geom_contact_atom_site_label_1
_geom_contact_atom_site_label_2
_geom_contact_distance
_geom_contact_site_symmetry_2
N(1) C(13) 3.205(4) 1_556
N(1) C(12) 3.379(4) 1_556
